data_7712497
loop_
_publ_author_name
'Dissanayake, Deepamali'
'Forsyth, Craig M.'
'Vidovic, Dragoslav'

_publ_section_title
;
 Synthesis, Characterisation and Reactivity studies of Chiral
 \b-Diketiminate-like Supported Aluminium Lewis Acid Complexes Towards
 Difficult Diels Alder Cycloadditions
;
_journal_name_full 'Dalton Transactions'
_journal_paper_doi 10.1039/D3DT00206C
_journal_year 2023
_chemical_formula_moiety 'C46 H43 Al Cl2 N2 O'
_chemical_formula_sum 'C46 H43 Al Cl2 N2 O'
_chemical_formula_weight 737.70
_space_group_crystal_system monoclinic
_space_group_IT_number 4
_space_group_name_Hall 'P 2yb'
_space_group_name_H-M_alt 'P 1 21 1'
_atom_sites_solution_hydrogens geom
_atom_sites_solution_primary iterative
_audit_creation_date 2022-10-12
_audit_creation_method
;
Olex2 1.3
(compiled 2020.11.12 svn.r5f609507 for OlexSys, GUI svn.r6408)
;
_audit_update_record
;
2023-01-18 deposited with the CCDC.	2023-03-01 downloaded from the CCDC.
;
_cell_angle_alpha 90
_cell_angle_beta 105.529(2)
_cell_angle_gamma 90
_cell_formula_units_Z 4
_cell_length_a 15.2370(2)
_cell_length_b 17.2186(2)
_cell_length_c 15.4659(2)
_cell_measurement_reflns_used 56318
_cell_measurement_temperature 122.99(10)
_cell_measurement_theta_max 31.0320
_cell_measurement_theta_min 3.5420
_cell_volume 3909.51(9)
_computing_cell_refinement 'CrysAlisPro 1.171.41.113a (Rigaku OD, 2021)'
_computing_data_collection 'CrysAlisPro 1.171.41.113a (Rigaku OD, 2021)'
_computing_data_reduction 'CrysAlisPro 1.171.41.113a (Rigaku OD, 2021)'
_computing_molecular_graphics 'Olex2 1.3 (Dolomanov et al., 2009)'
_computing_publication_material 'Olex2 1.3 (Dolomanov et al., 2009)'
_computing_structure_refinement 'SHELXL 2018/3 (Sheldrick, 2015)'
_computing_structure_solution 'olex2.solve 1.3 (Bourhis et al., 2015)'
_diffrn_ambient_environment N~2~
_diffrn_ambient_temperature 122.99(10)
_diffrn_detector 'Hybrid Pixel Array Detector'
_diffrn_detector_area_resol_mean 10.0000
_diffrn_detector_type HyPix
_diffrn_measured_fraction_theta_full 0.997
_diffrn_measured_fraction_theta_max 0.865
_diffrn_measurement_details
;
List of Runs (angles in degrees, time in seconds):

  # Type    Start    End  Width  t~exp~   \w     \q     \k     \f   Frames
#--------------------------------------------------------------------------
  1  \w     14.00  41.00   0.50    4.35    --    5.25  71.00 133.00   54
  2  \w    -61.00 -27.00   0.50    4.35    --    5.25 -71.00   2.00   68
  3  \w    -22.00  18.00   0.50    4.35    --   -5.09 -99.00 -90.00   80
  4  \w    -71.00   8.00   0.50    4.35    --   -5.09 -38.00 -60.00  158
  5  \w    -23.00   2.00   0.50    4.35    --   -5.09 -99.00-180.00   50
  6  \w    -42.00 -16.00   0.50    4.35    --   -5.09 -38.00  60.00   52
  7  \w    -77.00 -26.00   0.50    4.35    --   -5.09 -57.00  30.00  102
  8  \w    -17.00   9.00   0.50    4.35    --   -5.09 -57.00  30.00   52
  9  \w    -77.00   8.00   0.50    4.35    --   -5.09 -38.00-150.00  170
 10  \w    -12.00  23.00   0.50    4.35    --    5.25 -99.00   0.00   70
 11  \w     41.00  66.00   0.50    4.35    --    5.25  77.00  30.00   50
 12  \w    -15.00  16.00   0.50    4.35    --    5.25  77.00  30.00   62
 13  \w    -14.00  38.00   0.50    4.35    --    5.25 -99.00 150.00  104
 14  \w     16.00  81.00   0.50    4.35    --    5.25  19.00 120.00  130
;
_diffrn_measurement_device 'four-circle diffractometer'
_diffrn_measurement_device_type 'XtaLAB Synergy, Dualflex, HyPix'
_diffrn_measurement_method '\w scans'
_diffrn_orient_matrix_type 'CrysAlisPro convention (1999,Acta A55,543-557)'
_diffrn_orient_matrix_UB_11 0.0397346000
_diffrn_orient_matrix_UB_12 -0.0122508000
_diffrn_orient_matrix_UB_13 -0.0117625000
_diffrn_orient_matrix_UB_21 -0.0251650000
_diffrn_orient_matrix_UB_22 -0.0303972000
_diffrn_orient_matrix_UB_23 -0.0263388000
_diffrn_orient_matrix_UB_31 -0.0111031000
_diffrn_orient_matrix_UB_32 0.0249521000
_diffrn_orient_matrix_UB_33 -0.0378544000
_diffrn_radiation_monochromator mirror
_diffrn_radiation_probe x-ray
_diffrn_radiation_type 'Mo K\a'
_diffrn_radiation_wavelength 0.71073
_diffrn_reflns_av_R_equivalents 0.0328
_diffrn_reflns_av_unetI/netI 0.0303
_diffrn_reflns_Laue_measured_fraction_full 0.997
_diffrn_reflns_Laue_measured_fraction_max 0.865
_diffrn_reflns_limit_h_max 21
_diffrn_reflns_limit_h_min -21
_diffrn_reflns_limit_k_max 24
_diffrn_reflns_limit_k_min -24
_diffrn_reflns_limit_l_max 21
_diffrn_reflns_limit_l_min -20
_diffrn_reflns_number 80470
_diffrn_reflns_point_group_measured_fraction_full 0.998
_diffrn_reflns_point_group_measured_fraction_max 0.817
_diffrn_reflns_theta_full 25.242
_diffrn_reflns_theta_max 31.013
_diffrn_reflns_theta_min 3.334
_diffrn_source 'micro-focus sealed X-ray tube'
_diffrn_source_type 'PhotonJet (Mo) X-ray Source'
_exptl_absorpt_coefficient_mu 0.226
_exptl_absorpt_correction_T_max 1.00000
_exptl_absorpt_correction_T_min 0.77843
_exptl_absorpt_correction_type multi-scan
_exptl_absorpt_process_details
;
CrysAlisPro 1.171.41.113a (Rigaku Oxford Diffraction, 2021)
Empirical absorption correction using spherical harmonics,
implemented in SCALE3 ABSPACK scaling algorithm.
;
_exptl_crystal_colour 'clear yellowish yellow'
_exptl_crystal_colour_lustre clear
_exptl_crystal_colour_modifier yellowish
_exptl_crystal_colour_primary yellow
_exptl_crystal_density_diffrn 1.253
_exptl_crystal_description block
_exptl_crystal_F_000 1552
_exptl_crystal_size_max 0.8
_exptl_crystal_size_mid 0.1
_exptl_crystal_size_min 0.1
_refine_diff_density_max 0.273
_refine_diff_density_min -0.273
_refine_diff_density_rms 0.040
_refine_ls_abs_structure_details
;
 Flack x determined using 7676 quotients [(I+)-(I-)]/[(I+)+(I-)]
 (Parsons, Flack and Wagner, Acta Cryst. B69 (2013) 249-259).
;
_refine_ls_abs_structure_Flack -0.011(16)
_refine_ls_extinction_method none
_refine_ls_goodness_of_fit_ref 1.090
_refine_ls_hydrogen_treatment constr
_refine_ls_matrix_type full
_refine_ls_number_parameters 964
_refine_ls_number_reflns 20379
_refine_ls_number_restraints 70
_refine_ls_restrained_S_all 1.089
_refine_ls_R_factor_all 0.0382
_refine_ls_R_factor_gt 0.0325
_refine_ls_shift/su_max 0.001
_refine_ls_shift/su_mean 0.000
_refine_ls_structure_factor_coef Fsqd
_refine_ls_weighting_details 'w=1/[\s^2^(Fo^2^)+(0.0412P)^2^+0.4475P] where P=(Fo^2^+2Fc^2^)/3'
_refine_ls_weighting_scheme calc
_refine_ls_wR_factor_gt 0.0812
_refine_ls_wR_factor_ref 0.0832
_reflns_Friedel_coverage 0.833
_reflns_Friedel_fraction_full 0.998
_reflns_Friedel_fraction_max 0.766
_reflns_number_gt 18179
_reflns_number_total 20379
_reflns_threshold_expression 'I > 2\s(I)'
_cod_data_source_file d3dt00206c2.cif
_cod_data_source_block dd_cla15alcl2_auto
_cod_database_code 7712497
_shelx_shelxl_version_number 2018/3
_chemical_oxdiff_formula C44H75N2OAlCl2
_shelx_space_group_comment
;
The symmetry employed for this shelxl refinement is uniquely defined
by the following loop, which should always be used as a source of
symmetry information in preference to the above space-group names.
They are only intended as comments.
;
_shelx_estimated_absorpt_t_max 0.978
_shelx_estimated_absorpt_t_min 0.840
_reflns_odcompleteness_completeness 99.73
_reflns_odcompleteness_iscentric 1
_reflns_odcompleteness_theta 26.32
_olex2_refinement_description
;
1. Fixed Uiso
 At 1.2 times of:
  All C(H) groups, All C(H,H) groups
 At 1.5 times of:
  All C(H,H,H) groups
2. Restrained distances
 O1A-C7 \\sim O1-C7
 with sigma of 0.02
 O1-C8 \\sim O1A-C8A
 with sigma of 0.02
 C9-C8 \\sim C9-C8A
 with sigma of 0.02
3. Uiso/Uaniso restraints and constraints
C7 \\sim O1 \\sim C8 \\sim C9: within 2A with sigma of 0.02 and sigma for
terminal atoms of 0.04 within 2A
C7 \\sim O1A \\sim C8A \\sim C9: within 2A with sigma of 0.02 and sigma for
terminal atoms of 0.04 within 2A
4. Rigid body (RIGU) restrains
 C7, O1A, C8A, C9
 with sigma for 1-2 distances of 0.004 and sigma for 1-3 distances of 0.004
 C7, O1, C8, C9
 with sigma for 1-2 distances of 0.004 and sigma for 1-3 distances of 0.004
5. Others
 Sof(H9B)=Sof(C8A)=Sof(H8AA)=Sof(H8AB)=Sof(O1A)=1-FVAR(1)
 Sof(O1)=Sof(H9A)=Sof(C8)=Sof(H8A)=Sof(H8B)=FVAR(1)
6.a Ternary CH refined with riding coordinates:
 C21(H21), C68(H68), C42(H42), C57(H57), C83(H83), C9(H9B), C9(H9A)
6.b Secondary CH2 refined with riding coordinates:
 C56(H56A,H56B), C8A(H8AA,H8AB), C8(H8A,H8B)
6.c Aromatic/amide H refined with riding coordinates:
 C5(H5), C16(H16), C40(H40), C32(H32), C85(H85), C79(H79), C89(H89), C24(H24),
 C25(H25), C18(H18), C50(H50), C76(H76), C80(H80), C66(H66), C51(H51), C64(H64),
  C95(H95), C38(H38), C23(H23), C39(H39), C4(H4), C92(H92), C70(H70), C71(H71),
 C30(H30), C87(H87), C29(H29), C27(H27), C2(H2), C33(H33), C44(H44), C36(H36),
 C48(H48), C88(H88), C45(H45), C91(H91), C46(H46), C3(H3), C94(H94), C31(H31),
 C77(H77), C52(H52), C53(H53), C74(H74), C78(H78), C73(H73), C37(H37), C26(H26),
  C86(H86), C72(H72), C47(H47), C93(H93)
6.d Idealised Me refined as rotating group:
 C20(H20A,H20B,H20C), C13(H13A,H13B,H13C), C60(H60A,H60B,H60C), C81(H81A,H81B,
 H81C), C12(H12A,H12B,H12C), C61(H61A,H61B,H61C), C11(H11A,H11B,H11C), C58(H58A,
 H58B,H58C)
;
_smtbx_masks_void_probe_radius 1.2
_smtbx_masks_void_truncation_radius 1.2
_olex2_submission_special_instructions 'No special instructions were received'
_oxdiff_exptl_absorpt_empirical_details
;
Empirical correction (ABSPACK) includes:
- Absorption correction using spherical harmonics
- Frame scaling
;
_oxdiff_exptl_absorpt_empirical_full_max 1.219
_oxdiff_exptl_absorpt_empirical_full_min 0.666

loop_
_space_group_symop_operation_xyz
'x, y, z'
'-x, y+1/2, -z'

loop_
_atom_site_label
_atom_site_type_symbol
_atom_site_fract_x
_atom_site_fract_y
_atom_site_fract_z
_atom_site_U_iso_or_equiv
_atom_site_adp_type
_atom_site_occupancy
_atom_site_site_symmetry_order
_atom_site_calc_flag
_atom_site_refinement_flags_posn
_atom_site_refinement_flags_adp
_atom_site_refinement_flags_occupancy
_atom_site_disorder_assembly
_atom_site_disorder_group
Al1 Al 0.49834(4) 0.58625(4) 0.82979(4) 0.01504(13) Uani 1 1 d . . . . .
Cl2 Cl 0.64279(4) 0.56906(4) 0.86215(4) 0.02886(13) Uani 1 1 d . . . . .
Cl1 Cl 0.46688(4) 0.64625(3) 0.93709(3) 0.02685(13) Uani 1 1 d . . . . .
Cl04 Cl 0.03747(4) 0.85517(3) 0.05928(4) 0.02601(13) Uani 1 1 d . . . . .
Cl05 Cl -0.13330(4) 0.93154(4) 0.14749(4) 0.02713(13) Uani 1 1 d . . . . .
Al2 Al 0.00966(4) 0.91219(4) 0.17013(4) 0.01590(13) Uani 1 1 d . . . . .
O2 O 0.15427(11) 1.09413(10) 0.28864(11) 0.0266(4) Uani 1 1 d . . . . .
N4 N 0.06127(12) 0.86283(11) 0.27706(12) 0.0156(4) Uani 1 1 d . . . . .
N3 N 0.07146(12) 1.00771(11) 0.19364(12) 0.0168(4) Uani 1 1 d . . . . .
C14 C 0.43590(14) 0.71908(13) 0.72152(14) 0.0146(4) Uani 1 1 d . . . . .
N1 N 0.44269(12) 0.63505(11) 0.72426(11) 0.0141(3) Uani 1 1 d . . . . .
C65 C 0.07580(16) 0.61561(14) 0.28005(16) 0.0217(5) Uani 1 1 d . . . . .
C15 C 0.35616(14) 0.75511(13) 0.73363(14) 0.0162(4) Uani 1 1 d . . . . .
C22 C 0.59881(14) 0.72564(14) 0.60220(15) 0.0182(4) Uani 1 1 d . . . . .
C5 C 0.36591(16) 0.47626(16) 0.55650(16) 0.0260(5) Uani 1 1 d . . . . .
H5 H 0.353436 0.422154 0.555428 0.031 Uiso 1 1 calc R U . . .
C43 C 0.22563(14) 0.65695(14) 0.67993(16) 0.0209(5) Uani 1 1 d . . . . .
C16 C 0.35056(15) 0.83599(14) 0.72943(15) 0.0197(5) Uani 1 1 d . . . . .
H16 H 0.296350 0.860424 0.734752 0.024 Uiso 1 1 calc R U . . .
C40 C 0.13495(16) 0.78724(15) 0.74053(16) 0.0240(5) Uani 1 1 d . . . . .
H40 H 0.112802 0.769416 0.680497 0.029 Uiso 1 1 calc R U . . .
C21 C 0.59714(14) 0.73080(13) 0.70046(14) 0.0159(4) Uani 1 1 d . . . . .
H21 H 0.601289 0.676512 0.724194 0.019 Uiso 1 1 calc R U . . .
C20 C 0.41147(18) 0.96972(14) 0.71351(19) 0.0287(6) Uani 1 1 d . . . . .
H20A H 0.413012 0.989840 0.773174 0.043 Uiso 1 1 calc R U . . .
H20B H 0.353393 0.983689 0.671092 0.043 Uiso 1 1 calc R U . . .
H20C H 0.461740 0.992286 0.693505 0.043 Uiso 1 1 calc R U . . .
C1 C 0.41376(14) 0.59585(13) 0.64325(14) 0.0163(4) Uani 1 1 d . . . . .
N2 N 0.45048(13) 0.48584(11) 0.80330(12) 0.0197(4) Uani 1 1 d . . . . .
C32 C 0.76162(17) 0.82145(17) 0.90607(17) 0.0282(5) Uani 1 1 d . . . . .
H32 H 0.768050 0.824489 0.968795 0.034 Uiso 1 1 calc R U . . .
C68 C 0.21977(15) 0.78886(14) 0.24270(15) 0.0186(4) Uani 1 1 d . . . . .
H68 H 0.188755 0.824223 0.192519 0.022 Uiso 1 1 calc R U . . .
C63 C -0.00755(14) 0.73449(14) 0.29122(14) 0.0172(4) Uani 1 1 d . . . . .
C55 C 0.10861(14) 1.02759(13) 0.27743(16) 0.0191(4) Uani 1 1 d . . . . .
O1 O 0.3804(17) 0.3938(7) 0.7068(12) 0.046(4) Uani 0.52(5) 1 d D U P A 1
C54 C 0.10712(14) 0.98524(14) 0.35766(15) 0.0191(4) Uani 1 1 d . . . . .
C41 C 0.21771(15) 0.76000(14) 0.79332(15) 0.0193(5) Uani 1 1 d . . . . .
C85 C -0.19017(16) 0.72567(16) 0.15194(16) 0.0253(5) Uani 1 1 d . . . . .
H85 H -0.147964 0.751569 0.126516 0.030 Uiso 1 1 calc R U . . .
C49 C 0.08695(14) 0.90441(13) 0.35665(14) 0.0161(4) Uani 1 1 d . . . . .
C79 C 0.34211(17) 0.87136(19) 0.47355(18) 0.0336(6) Uani 1 1 d . . . . .
H79 H 0.351335 0.858957 0.535192 0.040 Uiso 1 1 calc R U . . .
C89 C -0.24100(16) 0.68934(15) 0.27964(17) 0.0237(5) Uani 1 1 d . . . . .
H89 H -0.233807 0.689626 0.342580 0.028 Uiso 1 1 calc R U . . .
C28 C 0.67851(14) 0.77544(13) 0.75822(15) 0.0178(4) Uani 1 1 d . . . . .
C24 C 0.55994(17) 0.77454(17) 0.45006(16) 0.0280(5) Uani 1 1 d . . . . .
H24 H 0.530179 0.812120 0.407226 0.034 Uiso 1 1 calc R U . . .
C25 C 0.60641(18) 0.7141(2) 0.42405(18) 0.0345(7) Uani 1 1 d . . . . .
H25 H 0.609509 0.710467 0.363643 0.041 Uiso 1 1 calc R U . . .
C18 C 0.50053(15) 0.84619(14) 0.71180(14) 0.0185(4) Uani 1 1 d . . . . .
H18 H 0.550674 0.877355 0.707602 0.022 Uiso 1 1 calc R U . . .
C84 C -0.17824(15) 0.72814(14) 0.24443(15) 0.0194(4) Uani 1 1 d . . . . .
C50 C 0.09643(15) 0.86840(15) 0.44083(15) 0.0212(5) Uani 1 1 d . . . . .
H50 H 0.085460 0.814214 0.442976 0.025 Uiso 1 1 calc R U . . .
C76 C 0.31254(16) 0.90899(16) 0.29408(18) 0.0268(5) Uani 1 1 d . . . . .
H76 H 0.302028 0.922817 0.232681 0.032 Uiso 1 1 calc R U . . .
C80 C 0.28969(16) 0.82243(16) 0.40731(16) 0.0243(5) Uani 1 1 d . . . . .
H80 H 0.264846 0.776072 0.424281 0.029 Uiso 1 1 calc R U . . .
C66 C 0.14767(16) 0.66139(14) 0.26810(15) 0.0210(5) Uani 1 1 d . . . . .
H66 H 0.200862 0.636496 0.260769 0.025 Uiso 1 1 calc R U . . .
C19 C 0.50891(14) 0.76536(13) 0.71177(14) 0.0156(4) Uani 1 1 d . . . . .
C51 C 0.12110(16) 0.90975(17) 0.51954(15) 0.0264(5) Uani 1 1 d . . . . .
H51 H 0.125898 0.883926 0.574898 0.032 Uiso 1 1 calc R U . . .
C42 C 0.28020(14) 0.70772(14) 0.75553(15) 0.0177(4) Uani 1 1 d . . . . .
H42 H 0.310618 0.671625 0.805171 0.021 Uiso 1 1 calc R U . . .
C64 C -0.00106(15) 0.65333(14) 0.29022(14) 0.0199(5) Uani 1 1 d . . . . .
H64 H -0.051102 0.623172 0.296750 0.024 Uiso 1 1 calc R U . . .
C95 C -0.05591(16) 0.71904(15) 0.46504(16) 0.0244(5) Uani 1 1 d . . . . .
H95 H -0.024141 0.677077 0.447331 0.029 Uiso 1 1 calc R U . . .
C67 C 0.14369(15) 0.74172(14) 0.26662(15) 0.0181(4) Uani 1 1 d . . . . .
C38 C 0.11447(19) 0.86600(18) 0.86198(19) 0.0349(6) Uani 1 1 d . . . . .
H38 H 0.080017 0.902872 0.884801 0.042 Uiso 1 1 calc R U . . .
C23 C 0.55635(15) 0.78079(15) 0.53883(15) 0.0225(5) Uani 1 1 d . . . . .
H23 H 0.524722 0.822975 0.556305 0.027 Uiso 1 1 calc R U . . .
C39 C 0.08395(17) 0.84054(17) 0.77473(18) 0.0305(6) Uani 1 1 d . . . . .
H39 H 0.027857 0.859359 0.737589 0.037 Uiso 1 1 calc R U . . .
C57 C 0.09549(13) 1.06700(11) 0.13276(13) 0.0204(4) Uani 1 1 d . . . . .
H57 H 0.136065 1.041951 0.099649 0.025 Uiso 1 1 calc R U . . .
C4 C 0.35397(17) 0.51543(17) 0.47688(16) 0.0286(6) Uani 1 1 d . . . . .
H4 H 0.334449 0.488910 0.421151 0.034 Uiso 1 1 calc R U . . .
C92 C -0.15061(19) 0.83774(19) 0.51777(19) 0.0373(7) Uani 1 1 d . . . . .
H92 H -0.184135 0.878370 0.535656 0.045 Uiso 1 1 calc R U . . .
C70 C 0.25355(17) 0.71159(17) 0.11717(16) 0.0284(6) Uani 1 1 d . . . . .
H70 H 0.197268 0.729450 0.079440 0.034 Uiso 1 1 calc R U . . .
C83 C -0.09527(14) 0.77031(14) 0.30392(15) 0.0184(4) Uani 1 1 d . . . . .
H83 H -0.097820 0.825034 0.281721 0.022 Uiso 1 1 calc R U . . .
C71 C 0.3063(2) 0.66011(19) 0.08340(17) 0.0367(7) Uani 1 1 d . . . . .
H71 H 0.285277 0.642565 0.023144 0.044 Uiso 1 1 calc R U . . .
C30 C 0.81502(17) 0.85242(16) 0.77800(19) 0.0292(5) Uani 1 1 d . . . . .
H30 H 0.858415 0.876818 0.752858 0.035 Uiso 1 1 calc R U . . .
C87 C -0.32520(17) 0.64783(17) 0.13204(18) 0.0317(6) Uani 1 1 d . . . . .
H87 H -0.374846 0.620507 0.093904 0.038 Uiso 1 1 calc R U . . .
C56 C 0.15221(16) 1.12479(14) 0.20036(16) 0.0289(5) Uani 1 1 d . . . . .
H56A H 0.214659 1.128808 0.193084 0.035 Uiso 1 1 calc R U . . .
H56B H 0.123793 1.176922 0.191874 0.035 Uiso 1 1 calc R U . . .
C29 C 0.74273(16) 0.81150(15) 0.72260(16) 0.0226(5) Uani 1 1 d . . . . .
H29 H 0.737230 0.808181 0.660058 0.027 Uiso 1 1 calc R U . . .
C27 C 0.64509(16) 0.66461(16) 0.57526(16) 0.0254(5) Uani 1 1 d . . . . .
H27 H 0.674478 0.626677 0.617812 0.030 Uiso 1 1 calc R U . . .
C13 C 0.54705(18) 0.45361(16) 1.01432(17) 0.0293(6) Uani 1 1 d . . . . .
H13A H 0.545330 0.448319 1.076938 0.044 Uiso 1 1 calc R U . . .
H13B H 0.543865 0.508716 0.997915 0.044 Uiso 1 1 calc R U . . .
H13C H 0.603898 0.431362 1.007182 0.044 Uiso 1 1 calc R U . . .
C2 C 0.39896(15) 0.63428(14) 0.56019(14) 0.0195(5) Uani 1 1 d . . . . .
H2 H 0.408408 0.688792 0.559659 0.023 Uiso 1 1 calc R U . . .
C33 C 0.68948(16) 0.78051(15) 0.85098(15) 0.0231(5) Uani 1 1 d . . . . .
H33 H 0.646833 0.755508 0.876608 0.028 Uiso 1 1 calc R U . . .
C44 C 0.18767(17) 0.58847(16) 0.70045(19) 0.0300(5) Uani 1 1 d . . . . .
H44 H 0.198699 0.572935 0.761361 0.036 Uiso 1 1 calc R U . . .
C69 C 0.28223(15) 0.73741(15) 0.20591(15) 0.0214(5) Uani 1 1 d . . . . .
C36 C 0.24740(18) 0.78528(17) 0.88181(16) 0.0280(5) Uani 1 1 d . . . . .
H36 H 0.303569 0.766580 0.918903 0.034 Uiso 1 1 calc R U . . .
C90 C -0.09765(15) 0.77418(14) 0.40153(15) 0.0201(5) Uani 1 1 d . . . . .
C10 C 0.46614(17) 0.41067(14) 0.95346(15) 0.0284(5) Uani 1 1 d . . . . .
C48 C 0.20867(16) 0.67859(16) 0.59031(16) 0.0258(5) Uani 1 1 d . . . . .
H48 H 0.232878 0.725944 0.575122 0.031 Uiso 1 1 calc R U . . .
C6 C 0.39637(15) 0.51461(14) 0.64022(15) 0.0191(4) Uani 1 1 d . . . . .
C88 C -0.31429(16) 0.65009(16) 0.22337(18) 0.0287(5) Uani 1 1 d . . . . .
H88 H -0.357207 0.624608 0.248228 0.034 Uiso 1 1 calc R U . . .
C7 C 0.41195(16) 0.46685(13) 0.71961(16) 0.0227(5) Uani 1 1 d D U . . .
C45 C 0.13397(19) 0.54243(18) 0.6335(2) 0.0410(7) Uani 1 1 d . . . . .
H45 H 0.107372 0.496277 0.648788 0.049 Uiso 1 1 calc R U . . .
C91 C -0.14602(17) 0.83378(16) 0.42924(17) 0.0280(5) Uani 1 1 d . . . . .
H91 H -0.176029 0.871936 0.387307 0.034 Uiso 1 1 calc R U . . .
C46 C 0.11896(18) 0.5636(2) 0.5442(2) 0.0436(8) Uani 1 1 d . . . . .
H46 H 0.083058 0.531675 0.498002 0.052 Uiso 1 1 calc R U . . .
C62 C 0.06556(14) 0.77902(13) 0.28007(14) 0.0156(4) Uani 1 1 d . . . . .
C17 C 0.42116(16) 0.88196(14) 0.71779(15) 0.0201(5) Uani 1 1 d . . . . .
C60 C -0.03561(19) 1.04612(17) -0.00620(17) 0.0318(6) Uani 1 1 d . . . . .
H60A H 0.008210 1.019566 -0.032212 0.048 Uiso 1 1 calc R U . . .
H60B H -0.080761 1.073238 -0.053693 0.048 Uiso 1 1 calc R U . . .
H60C H -0.066418 1.007891 0.022400 0.048 Uiso 1 1 calc R U . . .
C3 C 0.37123(17) 0.59530(17) 0.47974(16) 0.0269(5) Uani 1 1 d . . . . .
H3 H 0.363688 0.623144 0.425206 0.032 Uiso 1 1 calc R U . . .
C75 C 0.27368(14) 0.84091(14) 0.31737(16) 0.0198(5) Uani 1 1 d . . . . .
C94 C -0.05952(17) 0.72382(18) 0.55352(17) 0.0312(6) Uani 1 1 d . . . . .
H94 H -0.029270 0.686078 0.595897 0.037 Uiso 1 1 calc R U . . .
C31 C 0.82433(17) 0.85794(16) 0.86893(18) 0.0309(6) Uani 1 1 d . . . . .
H31 H 0.873423 0.886574 0.906068 0.037 Uiso 1 1 calc R U . . .
C77 C 0.36605(19) 0.95613(17) 0.3598(2) 0.0367(7) Uani 1 1 d . . . . .
H77 H 0.393054 1.001514 0.343215 0.044 Uiso 1 1 calc R U . . .
C52 C 0.13923(18) 0.98925(17) 0.51937(17) 0.0308(6) Uani 1 1 d . . . . .
H52 H 0.155067 1.017686 0.573991 0.037 Uiso 1 1 calc R U . . .
C53 C 0.13390(16) 1.02557(15) 0.43960(16) 0.0252(5) Uani 1 1 d . . . . .
H53 H 0.148586 1.079183 0.439481 0.030 Uiso 1 1 calc R U . . .
C74 C 0.36636(16) 0.71162(16) 0.25860(16) 0.0256(5) Uani 1 1 d . . . . .
H74 H 0.388047 0.729362 0.318716 0.031 Uiso 1 1 calc R U . . .
C78 C 0.38043(18) 0.93775(19) 0.4490(2) 0.0393(7) Uani 1 1 d . . . . .
H78 H 0.416710 0.970699 0.493857 0.047 Uiso 1 1 calc R U . . .
C73 C 0.41905(17) 0.66010(18) 0.22410(18) 0.0336(6) Uani 1 1 d . . . . .
H73 H 0.475941 0.642675 0.261026 0.040 Uiso 1 1 calc R U . . .
C37 C 0.19633(19) 0.83741(19) 0.91690(18) 0.0345(6) Uani 1 1 d . . . . .
H37 H 0.216923 0.853469 0.977751 0.041 Uiso 1 1 calc R U . . .
C26 C 0.64880(18) 0.65854(19) 0.48663(18) 0.0340(6) Uani 1 1 d . . . . .
H26 H 0.680288 0.616431 0.468831 0.041 Uiso 1 1 calc R U . . .
C59 C 0.01436(16) 1.10464(13) 0.06361(16) 0.0254(5) Uani 1 1 d . . . . .
C86 C -0.26269(19) 0.68600(17) 0.09672(18) 0.0324(6) Uani 1 1 d . . . . .
H86 H -0.269694 0.684918 0.033821 0.039 Uiso 1 1 calc R U . . .
C81 C 0.0828(2) 0.52851(15) 0.2810(2) 0.0322(6) Uani 1 1 d . . . . .
H81A H 0.117599 0.511924 0.239409 0.048 Uiso 1 1 calc R U . . .
H81B H 0.021519 0.505957 0.262494 0.048 Uiso 1 1 calc R U . . .
H81C H 0.113691 0.510866 0.341780 0.048 Uiso 1 1 calc R U . . .
C72 C 0.3889(2) 0.63418(19) 0.13628(18) 0.0366(7) Uani 1 1 d . . . . .
H72 H 0.424733 0.598992 0.112826 0.044 Uiso 1 1 calc R U . . .
C12 C 0.4729(2) 0.32573(17) 0.9841(2) 0.0465(8) Uani 1 1 d . . . . .
H12A H 0.528122 0.302391 0.974405 0.070 Uiso 1 1 calc R U . . .
H12B H 0.419356 0.297147 0.949415 0.070 Uiso 1 1 calc R U . . .
H12C H 0.475408 0.323342 1.048019 0.070 Uiso 1 1 calc R U . . .
C9 C 0.47256(17) 0.41149(12) 0.85629(15) 0.0290(5) Uani 1 1 d D U . . .
H9B H 0.533981 0.392488 0.854212 0.035 Uiso 0.48(5) 1 calc R U P A 2
H9A H 0.537374 0.399108 0.859040 0.035 Uiso 0.52(5) 1 calc R U P A 1
C8A C 0.3968(19) 0.3586(12) 0.7953(10) 0.048(4) Uani 0.48(5) 1 d D U P A 2
H8AA H 0.414034 0.303062 0.800714 0.057 Uiso 0.48(5) 1 calc R U P A 2
H8AB H 0.337193 0.365583 0.808482 0.057 Uiso 0.48(5) 1 calc R U P A 2
C47 C 0.15670(17) 0.6316(2) 0.52288(19) 0.0371(7) Uani 1 1 d . . . . .
H47 H 0.147010 0.646301 0.461824 0.045 Uiso 1 1 calc R U . . .
C93 C -0.10689(19) 0.7832(2) 0.57989(19) 0.0365(7) Uani 1 1 d . . . . .
H93 H -0.109532 0.786614 0.640442 0.044 Uiso 1 1 calc R U . . .
C61 C 0.0554(2) 1.16598(17) 0.0134(2) 0.0409(7) Uani 1 1 d . . . . .
H61A H 0.103044 1.142001 -0.009501 0.061 Uiso 1 1 calc R U . . .
H61B H 0.081761 1.208285 0.054549 0.061 Uiso 1 1 calc R U . . .
H61C H 0.007503 1.186710 -0.036881 0.061 Uiso 1 1 calc R U . . .
C11 C 0.37710(17) 0.44569(17) 0.96252(18) 0.0411(6) Uani 1 1 d . . . . .
H11A H 0.375927 0.444025 1.025541 0.062 Uiso 1 1 calc R U . . .
H11B H 0.325671 0.415828 0.925996 0.062 Uiso 1 1 calc R U . . .
H11C H 0.372469 0.499710 0.941847 0.062 Uiso 1 1 calc R U . . .
C58 C -0.05267(18) 1.14208(15) 0.10926(18) 0.0368(5) Uani 1 1 d . . . . .
H58A H -0.102503 1.166388 0.063785 0.055 Uiso 1 1 calc R U . . .
H58B H -0.020989 1.181621 0.151862 0.055 Uiso 1 1 calc R U . . .
H58C H -0.077426 1.102202 0.141349 0.055 Uiso 1 1 calc R U . . .
C8 C 0.4151(14) 0.3519(10) 0.7939(11) 0.041(3) Uani 0.52(5) 1 d D U P A 1
H8A H 0.452324 0.306448 0.786707 0.049 Uiso 0.52(5) 1 calc R U P A 1
H8B H 0.364036 0.333962 0.817142 0.049 Uiso 0.52(5) 1 calc R U P A 1
O1A O 0.3970(13) 0.3910(7) 0.7064(12) 0.027(2) Uani 0.48(5) 1 d D U P A 2

loop_
_atom_site_aniso_label
_atom_site_aniso_U_11
_atom_site_aniso_U_22
_atom_site_aniso_U_33
_atom_site_aniso_U_23
_atom_site_aniso_U_13
_atom_site_aniso_U_12
Al1 0.0169(3) 0.0120(3) 0.0151(3) -0.0003(2) 0.0023(2) -0.0009(2)
Cl2 0.0173(2) 0.0321(3) 0.0349(3) 0.0103(2) 0.0030(2) -0.0001(2)
Cl1 0.0409(3) 0.0211(3) 0.0161(2) -0.0036(2) 0.0034(2) 0.0082(2)
Cl04 0.0361(3) 0.0226(3) 0.0175(2) -0.0034(2) 0.0041(2) 0.0061(2)
Cl05 0.0155(2) 0.0296(3) 0.0342(3) 0.0074(2) 0.0032(2) -0.0011(2)
Al2 0.0163(3) 0.0140(3) 0.0166(3) -0.0007(2) 0.0030(2) -0.0015(2)
O2 0.0294(8) 0.0183(8) 0.0305(8) -0.0033(7) 0.0050(7) -0.0093(6)
N4 0.0149(8) 0.0143(9) 0.0174(8) -0.0008(7) 0.0038(7) -0.0003(7)
N3 0.0164(8) 0.0143(8) 0.0201(8) 0.0003(7) 0.0053(6) -0.0016(6)
C14 0.0152(9) 0.0154(11) 0.0131(9) 0.0002(8) 0.0035(8) 0.0019(8)
N1 0.0169(8) 0.0118(9) 0.0137(8) -0.0008(7) 0.0044(7) -0.0005(7)
C65 0.0280(12) 0.0127(11) 0.0245(12) -0.0024(9) 0.0074(9) -0.0012(9)
C15 0.0171(10) 0.0157(11) 0.0157(10) 0.0017(8) 0.0044(8) 0.0019(8)
C22 0.0159(10) 0.0206(11) 0.0192(10) -0.0006(9) 0.0064(8) -0.0037(8)
C5 0.0280(12) 0.0240(13) 0.0243(12) -0.0093(10) 0.0041(10) -0.0022(10)
C43 0.0145(10) 0.0224(12) 0.0271(11) -0.0006(10) 0.0077(9) 0.0010(8)
C16 0.0204(10) 0.0186(11) 0.0219(11) 0.0013(9) 0.0087(9) 0.0050(9)
C40 0.0225(11) 0.0252(13) 0.0259(12) 0.0022(10) 0.0092(9) 0.0033(10)
C21 0.0173(10) 0.0142(10) 0.0170(10) 0.0016(8) 0.0057(8) -0.0002(8)
C20 0.0341(13) 0.0161(13) 0.0390(15) 0.0012(11) 0.0151(11) 0.0030(10)
C1 0.0127(9) 0.0201(11) 0.0159(9) -0.0024(9) 0.0034(7) 0.0010(8)
N2 0.0253(9) 0.0152(8) 0.0178(8) 0.0008(7) 0.0042(7) -0.0024(7)
C32 0.0264(12) 0.0311(13) 0.0234(11) -0.0065(10) 0.0003(9) 0.0013(10)
C68 0.0170(10) 0.0211(12) 0.0177(10) 0.0021(9) 0.0049(8) 0.0013(8)
C63 0.0185(10) 0.0170(11) 0.0164(10) -0.0021(9) 0.0050(8) -0.0012(8)
C55 0.0149(9) 0.0142(10) 0.0281(11) -0.0044(8) 0.0059(8) -0.0007(7)
O1 0.078(9) 0.019(4) 0.031(4) -0.001(3) -0.004(5) -0.025(5)
C54 0.0148(10) 0.0192(11) 0.0228(11) -0.0043(9) 0.0042(8) -0.0003(8)
C41 0.0192(10) 0.0209(12) 0.0209(10) 0.0024(9) 0.0111(9) -0.0008(9)
C85 0.0249(11) 0.0259(12) 0.0242(11) 0.0001(10) 0.0051(9) -0.0054(9)
C49 0.0127(9) 0.0170(11) 0.0189(10) -0.0020(9) 0.0047(8) 0.0003(8)
C79 0.0242(12) 0.0466(18) 0.0270(12) -0.0120(12) 0.0015(10) 0.0037(12)
C89 0.0224(11) 0.0224(13) 0.0277(12) -0.0021(10) 0.0089(9) -0.0047(9)
C28 0.0163(10) 0.0155(11) 0.0214(10) 0.0018(9) 0.0043(8) 0.0009(8)
C24 0.0285(12) 0.0360(15) 0.0194(11) 0.0026(11) 0.0063(9) -0.0053(11)
C25 0.0282(13) 0.056(2) 0.0201(11) -0.0088(12) 0.0082(10) -0.0037(12)
C18 0.0191(10) 0.0170(11) 0.0193(10) 0.0006(9) 0.0052(8) -0.0022(8)
C84 0.0186(10) 0.0166(11) 0.0229(11) -0.0019(9) 0.0055(9) -0.0008(8)
C50 0.0193(10) 0.0244(12) 0.0202(11) 0.0003(10) 0.0056(9) -0.0018(9)
C76 0.0232(11) 0.0221(12) 0.0387(13) -0.0005(11) 0.0143(10) -0.0001(9)
C80 0.0189(11) 0.0284(13) 0.0255(12) -0.0028(10) 0.0057(9) -0.0001(10)
C66 0.0229(11) 0.0192(12) 0.0212(11) 0.0001(9) 0.0066(9) 0.0048(9)
C19 0.0160(9) 0.0166(11) 0.0139(9) 0.0005(8) 0.0038(8) 0.0002(8)
C51 0.0275(12) 0.0363(14) 0.0155(10) -0.0023(10) 0.0057(9) -0.0015(10)
C42 0.0170(10) 0.0173(11) 0.0206(10) 0.0031(9) 0.0084(8) 0.0027(8)
C64 0.0241(11) 0.0152(11) 0.0217(10) -0.0008(9) 0.0084(9) -0.0038(9)
C95 0.0251(12) 0.0244(13) 0.0249(12) 0.0000(10) 0.0090(10) -0.0040(10)
C67 0.0174(10) 0.0213(12) 0.0156(10) 0.0002(9) 0.0044(8) -0.0006(8)
C38 0.0379(14) 0.0336(15) 0.0396(15) -0.0016(13) 0.0216(12) 0.0098(12)
C23 0.0238(11) 0.0246(13) 0.0206(11) 0.0014(10) 0.0086(9) -0.0011(9)
C39 0.0259(12) 0.0326(15) 0.0360(14) 0.0025(12) 0.0135(11) 0.0096(10)
C57 0.0226(9) 0.0139(8) 0.0277(10) 0.0010(8) 0.0117(8) -0.0020(7)
C4 0.0306(12) 0.0354(14) 0.0168(11) -0.0092(10) 0.0012(9) 0.0021(11)
C92 0.0324(14) 0.0464(18) 0.0368(15) -0.0151(14) 0.0157(12) 0.0028(12)
C70 0.0272(12) 0.0348(15) 0.0221(12) 0.0005(11) 0.0049(10) 0.0050(11)
C83 0.0164(10) 0.0169(11) 0.0229(11) -0.0001(9) 0.0069(8) -0.0027(8)
C71 0.0459(16) 0.0437(18) 0.0219(12) -0.0059(12) 0.0117(11) 0.0089(13)
C30 0.0231(12) 0.0236(13) 0.0423(14) -0.0026(12) 0.0109(11) -0.0069(10)
C87 0.0234(12) 0.0274(13) 0.0394(14) -0.0070(12) 0.0000(10) -0.0050(10)
C56 0.0313(12) 0.0208(11) 0.0353(12) 0.0004(9) 0.0102(10) -0.0086(9)
C29 0.0217(11) 0.0227(12) 0.0251(12) 0.0012(10) 0.0091(9) -0.0029(9)
C27 0.0216(11) 0.0293(14) 0.0246(11) -0.0065(10) 0.0049(9) 0.0016(10)
C13 0.0330(13) 0.0243(13) 0.0259(12) 0.0054(10) -0.0002(10) -0.0053(10)
C2 0.0198(11) 0.0200(12) 0.0180(10) -0.0006(9) 0.0041(8) -0.0002(9)
C33 0.0235(11) 0.0264(13) 0.0211(11) -0.0006(10) 0.0088(9) -0.0009(9)
C44 0.0276(12) 0.0244(13) 0.0426(14) -0.0008(12) 0.0176(11) -0.0011(10)
C69 0.0205(10) 0.0230(12) 0.0220(11) 0.0020(10) 0.0079(9) 0.0020(9)
C36 0.0279(12) 0.0354(15) 0.0227(12) 0.0011(11) 0.0101(10) 0.0046(11)
C90 0.0178(10) 0.0195(12) 0.0234(11) -0.0051(9) 0.0062(9) -0.0069(9)
C10 0.0336(12) 0.0230(11) 0.0258(11) 0.0075(9) 0.0028(9) -0.0082(9)
C48 0.0192(11) 0.0336(14) 0.0249(12) -0.0020(11) 0.0066(9) -0.0006(10)
C6 0.0209(10) 0.0179(11) 0.0176(10) -0.0028(9) 0.0036(8) 0.0007(9)
C88 0.0225(11) 0.0247(13) 0.0407(14) -0.0038(12) 0.0116(10) -0.0067(10)
C7 0.0285(12) 0.0144(10) 0.0235(11) -0.0038(8) 0.0038(9) -0.0039(8)
C45 0.0312(14) 0.0272(14) 0.070(2) -0.0177(14) 0.0234(14) -0.0109(11)
C91 0.0266(12) 0.0274(14) 0.0305(13) -0.0050(11) 0.0085(10) 0.0021(10)
C46 0.0254(13) 0.051(2) 0.0547(18) -0.0310(16) 0.0118(12) -0.0073(13)
C62 0.0187(10) 0.0133(10) 0.0138(10) -0.0006(8) 0.0024(8) -0.0014(8)
C17 0.0263(11) 0.0157(11) 0.0190(11) 0.0016(9) 0.0073(9) 0.0031(9)
C60 0.0392(14) 0.0279(14) 0.0256(12) 0.0068(10) 0.0042(10) 0.0017(10)
C3 0.0266(12) 0.0351(14) 0.0184(11) 0.0008(10) 0.0050(9) 0.0014(10)
C75 0.0149(10) 0.0195(12) 0.0269(11) -0.0021(9) 0.0089(9) 0.0017(8)
C94 0.0274(12) 0.0412(16) 0.0248(12) 0.0017(12) 0.0065(10) -0.0098(11)
C31 0.0247(12) 0.0260(13) 0.0363(13) -0.0074(11) -0.0015(10) -0.0046(10)
C77 0.0300(13) 0.0268(14) 0.0571(18) -0.0091(13) 0.0185(13) -0.0057(11)
C52 0.0350(13) 0.0330(14) 0.0240(12) -0.0109(11) 0.0072(10) -0.0022(11)
C53 0.0267(12) 0.0202(12) 0.0270(12) -0.0060(10) 0.0040(10) 0.0002(9)
C74 0.0229(11) 0.0300(14) 0.0235(11) -0.0011(10) 0.0056(9) 0.0046(10)
C78 0.0244(13) 0.0403(17) 0.0526(17) -0.0239(15) 0.0092(12) -0.0070(12)
C73 0.0245(12) 0.0390(16) 0.0372(14) -0.0013(13) 0.0078(11) 0.0104(11)
C37 0.0379(14) 0.0415(17) 0.0269(13) -0.0042(12) 0.0136(11) 0.0044(12)
C26 0.0306(13) 0.0447(17) 0.0282(12) -0.0104(12) 0.0103(10) 0.0040(12)
C59 0.0276(11) 0.0194(11) 0.0295(11) 0.0039(9) 0.0082(9) 0.0018(8)
C86 0.0358(14) 0.0330(14) 0.0251(12) -0.0035(11) 0.0025(10) -0.0055(11)
C81 0.0434(15) 0.0149(13) 0.0414(16) -0.0003(11) 0.0166(12) 0.0020(10)
C72 0.0400(15) 0.0413(17) 0.0341(14) -0.0028(13) 0.0198(12) 0.0127(13)
C12 0.068(2) 0.0274(14) 0.0360(15) 0.0093(11) -0.0004(14) -0.0175(14)
C9 0.0425(13) 0.0138(9) 0.0276(10) 0.0029(8) 0.0041(9) -0.0007(9)
C8A 0.097(10) 0.015(4) 0.019(4) -0.003(3) -0.005(5) -0.016(6)
C47 0.0226(12) 0.057(2) 0.0313(14) -0.0146(14) 0.0070(10) -0.0019(12)
C93 0.0299(14) 0.058(2) 0.0236(12) -0.0067(13) 0.0101(11) -0.0069(13)
C61 0.0503(17) 0.0292(14) 0.0440(15) 0.0165(12) 0.0138(13) -0.0029(12)
C11 0.0322(13) 0.0510(16) 0.0411(13) 0.0117(12) 0.0114(11) -0.0069(11)
C58 0.0366(13) 0.0313(12) 0.0445(13) 0.0057(11) 0.0141(11) 0.0139(10)
C8 0.062(5) 0.022(5) 0.036(5) 0.005(3) 0.006(3) -0.009(3)
O1A 0.044(4) 0.014(3) 0.020(3) -0.003(2) 0.002(3) 0.000(3)

loop_
_atom_type_symbol
_atom_type_description
_atom_type_scat_dispersion_real
_atom_type_scat_dispersion_imag
_atom_type_scat_source
C C 0.0033 0.0016 'International Tables Vol C Tables 4.2.6.8 and 6.1.1.4'
H H 0.0000 0.0000 'International Tables Vol C Tables 4.2.6.8 and 6.1.1.4'
Al Al 0.0645 0.0514 'International Tables Vol C Tables 4.2.6.8 and 6.1.1.4'
Cl Cl 0.1484 0.1585 'International Tables Vol C Tables 4.2.6.8 and 6.1.1.4'
N N 0.0061 0.0033 'International Tables Vol C Tables 4.2.6.8 and 6.1.1.4'
O O 0.0106 0.0060 'International Tables Vol C Tables 4.2.6.8 and 6.1.1.4'

loop_
_geom_angle_atom_site_label_1
_geom_angle_atom_site_label_2
_geom_angle_atom_site_label_3
_geom_angle
_geom_angle_site_symmetry_1
_geom_angle_site_symmetry_3
_geom_angle_publ_flag
Cl1 Al1 Cl2 108.57(4) . . ?
N1 Al1 Cl2 118.26(6) . . ?
N1 Al1 Cl1 109.09(7) . . ?
N1 Al1 N2 99.67(8) . . ?
N2 Al1 Cl2 103.79(7) . . ?
N2 Al1 Cl1 117.66(7) . . ?
Cl04 Al2 Cl05 110.86(4) . . ?
N4 Al2 Cl04 112.61(7) . . ?
N4 Al2 Cl05 113.02(6) . . ?
N4 Al2 N3 99.14(8) . . ?
N3 Al2 Cl04 111.34(7) . . ?
N3 Al2 Cl05 109.31(6) . . ?
C55 O2 C56 108.14(18) . . ?
C49 N4 Al2 120.73(15) . . ?
C49 N4 C62 119.17(18) . . ?
C62 N4 Al2 119.71(14) . . ?
C55 N3 Al2 118.66(16) . . ?
C55 N3 C57 109.22(18) . . ?
C57 N3 Al2 131.88(14) . . ?
C15 C14 N1 119.25(19) . . ?
C19 C14 N1 121.00(19) . . ?
C19 C14 C15 119.7(2) . . ?
C14 N1 Al1 119.78(14) . . ?
C1 N1 Al1 122.78(15) . . ?
C1 N1 C14 117.14(18) . . ?
C66 C65 C81 120.5(2) . . ?
C64 C65 C66 117.8(2) . . ?
C64 C65 C81 121.8(2) . . ?
C14 C15 C42 121.5(2) . . ?
C16 C15 C14 118.2(2) . . ?
C16 C15 C42 120.21(19) . . ?
C23 C22 C21 122.1(2) . . ?
C27 C22 C21 119.1(2) . . ?
C27 C22 C23 118.8(2) . . ?
C4 C5 H5 119.2 . . ?
C4 C5 C6 121.6(2) . . ?
C6 C5 H5 119.2 . . ?
C44 C43 C42 119.3(2) . . ?
C44 C43 C48 118.6(2) . . ?
C48 C43 C42 122.1(2) . . ?
C15 C16 H16 118.8 . . ?
C17 C16 C15 122.4(2) . . ?
C17 C16 H16 118.8 . . ?
C41 C40 H40 119.7 . . ?
C41 C40 C39 120.7(2) . . ?
C39 C40 H40 119.7 . . ?
C22 C21 H21 107.1 . . ?
C28 C21 C22 112.56(18) . . ?
C28 C21 H21 107.1 . . ?
C19 C21 C22 112.76(17) . . ?
C19 C21 H21 107.1 . . ?
C19 C21 C28 109.85(18) . . ?
H20A C20 H20B 109.5 . . ?
H20A C20 H20C 109.5 . . ?
H20B C20 H20C 109.5 . . ?
C17 C20 H20A 109.5 . . ?
C17 C20 H20B 109.5 . . ?
C17 C20 H20C 109.5 . . ?
N1 C1 C2 122.0(2) . . ?
N1 C1 C6 121.3(2) . . ?
C2 C1 C6 116.7(2) . . ?
C7 N2 Al1 119.33(16) . . ?
C7 N2 C9 107.48(18) . . ?
C9 N2 Al1 130.19(14) . . ?
C33 C32 H32 120.2 . . ?
C33 C32 C31 119.6(2) . . ?
C31 C32 H32 120.2 . . ?
C67 C68 H68 106.1 . . ?
C69 C68 H68 106.1 . . ?
C69 C68 C67 111.7(2) . . ?
C75 C68 H68 106.1 . . ?
C75 C68 C67 114.68(18) . . ?
C75 C68 C69 111.34(18) . . ?
C64 C63 C83 118.0(2) . . ?
C62 C63 C64 118.9(2) . . ?
C62 C63 C83 123.1(2) . . ?
O2 C55 C54 116.9(2) . . ?
N3 C55 O2 115.2(2) . . ?
N3 C55 C54 127.9(2) . . ?
C7 O1 C8 107.1(13) . . ?
C49 C54 C55 122.5(2) . . ?
C53 C54 C55 117.2(2) . . ?
C53 C54 C49 120.1(2) . . ?
C40 C41 C42 122.2(2) . . ?
C40 C41 C36 118.5(2) . . ?
C36 C41 C42 119.1(2) . . ?
C84 C85 H85 119.6 . . ?
C86 C85 H85 119.6 . . ?
C86 C85 C84 120.8(2) . . ?
N4 C49 C54 121.5(2) . . ?
N4 C49 C50 121.7(2) . . ?
C50 C49 C54 116.7(2) . . ?
C80 C79 H79 120.1 . . ?
C78 C79 H79 120.1 . . ?
C78 C79 C80 119.8(3) . . ?
C84 C89 H89 119.7 . . ?
C84 C89 C88 120.6(2) . . ?
C88 C89 H89 119.7 . . ?
C29 C28 C21 122.7(2) . . ?
C29 C28 C33 118.3(2) . . ?
C33 C28 C21 119.0(2) . . ?
C25 C24 H24 119.8 . . ?
C25 C24 C23 120.4(3) . . ?
C23 C24 H24 119.8 . . ?
C24 C25 H25 120.2 . . ?
C24 C25 C26 119.7(2) . . ?
C26 C25 H25 120.2 . . ?
C19 C18 H18 119.2 . . ?
C17 C18 H18 119.2 . . ?
C17 C18 C19 121.7(2) . . ?
C85 C84 C83 119.4(2) . . ?
C89 C84 C85 118.2(2) . . ?
C89 C84 C83 122.4(2) . . ?
C49 C50 H50 119.2 . . ?
C51 C50 C49 121.7(2) . . ?
C51 C50 H50 119.2 . . ?
C75 C76 H76 119.7 . . ?
C77 C76 H76 119.7 . . ?
C77 C76 C75 120.5(3) . . ?
C79 C80 H80 119.7 . . ?
C75 C80 C79 120.7(3) . . ?
C75 C80 H80 119.7 . . ?
C65 C66 H66 118.9 . . ?
C67 C66 C65 122.1(2) . . ?
C67 C66 H66 118.9 . . ?
C14 C19 C21 122.5(2) . . ?
C18 C19 C14 119.2(2) . . ?
C18 C19 C21 118.22(19) . . ?
C50 C51 H51 119.5 . . ?
C50 C51 C52 120.9(2) . . ?
C52 C51 H51 119.5 . . ?
C15 C42 C41 110.82(19) . . ?
C15 C42 H42 106.2 . . ?
C43 C42 C15 115.38(18) . . ?
C43 C42 C41 111.32(18) . . ?
C43 C42 H42 106.2 . . ?
C41 C42 H42 106.2 . . ?
C65 C64 C63 122.2(2) . . ?
C65 C64 H64 118.9 . . ?
C63 C64 H64 118.9 . . ?
C90 C95 H95 119.2 . . ?
C94 C95 H95 119.2 . . ?
C94 C95 C90 121.7(2) . . ?
C66 C67 C68 119.9(2) . . ?
C66 C67 C62 119.0(2) . . ?
C62 C67 C68 120.9(2) . . ?
C39 C38 H38 120.1 . . ?
C39 C38 C37 119.8(3) . . ?
C37 C38 H38 120.1 . . ?
C22 C23 H23 119.8 . . ?
C24 C23 C22 120.5(2) . . ?
C24 C23 H23 119.8 . . ?
C40 C39 H39 119.8 . . ?
C38 C39 C40 120.3(2) . . ?
C38 C39 H39 119.8 . . ?
N3 C57 H57 108.4 . . ?
N3 C57 C56 101.64(16) . . ?
N3 C57 C59 115.85(17) . . ?
C56 C57 H57 108.4 . . ?
C56 C57 C59 113.63(18) . . ?
C59 C57 H57 108.4 . . ?
C5 C4 H4 120.8 . . ?
C5 C4 C3 118.4(2) . . ?
C3 C4 H4 120.8 . . ?
C91 C92 H92 119.7 . . ?
C93 C92 H92 119.7 . . ?
C93 C92 C91 120.6(3) . . ?
C71 C70 H70 119.6 . . ?
C71 C70 C69 120.8(2) . . ?
C69 C70 H70 119.6 . . ?
C63 C83 C84 109.88(18) . . ?
C63 C83 H83 106.9 . . ?
C84 C83 H83 106.9 . . ?
C90 C83 C63 113.48(18) . . ?
C90 C83 C84 112.43(18) . . ?
C90 C83 H83 106.9 . . ?
C70 C71 H71 119.6 . . ?
C72 C71 C70 120.8(2) . . ?
C72 C71 H71 119.6 . . ?
C29 C30 H30 119.6 . . ?
C31 C30 H30 119.6 . . ?
C31 C30 C29 120.7(2) . . ?
C88 C87 H87 120.5 . . ?
C88 C87 C86 119.0(2) . . ?
C86 C87 H87 120.5 . . ?
O2 C56 C57 105.73(17) . . ?
O2 C56 H56A 110.6 . . ?
O2 C56 H56B 110.6 . . ?
C57 C56 H56A 110.6 . . ?
C57 C56 H56B 110.6 . . ?
H56A C56 H56B 108.7 . . ?
C28 C29 C30 120.4(2) . . ?
C28 C29 H29 119.8 . . ?
C30 C29 H29 119.8 . . ?
C22 C27 H27 119.7 . . ?
C22 C27 C26 120.7(2) . . ?
C26 C27 H27 119.7 . . ?
H13A C13 H13B 109.5 . . ?
H13A C13 H13C 109.5 . . ?
H13B C13 H13C 109.5 . . ?
C10 C13 H13A 109.5 . . ?
C10 C13 H13B 109.5 . . ?
C10 C13 H13C 109.5 . . ?
C1 C2 H2 119.0 . . ?
C3 C2 C1 122.1(2) . . ?
C3 C2 H2 119.0 . . ?
C32 C33 C28 121.1(2) . . ?
C32 C33 H33 119.4 . . ?
C28 C33 H33 119.4 . . ?
C43 C44 H44 119.5 . . ?
C45 C44 C43 121.0(3) . . ?
C45 C44 H44 119.5 . . ?
C70 C69 C68 119.4(2) . . ?
C74 C69 C68 122.5(2) . . ?
C74 C69 C70 118.0(2) . . ?
C41 C36 H36 119.4 . . ?
C37 C36 C41 121.2(2) . . ?
C37 C36 H36 119.4 . . ?
C95 C90 C83 122.9(2) . . ?
C95 C90 C91 117.6(2) . . ?
C91 C90 C83 119.4(2) . . ?
C13 C10 C12 107.2(2) . . ?
C13 C10 C9 110.3(2) . . ?
C9 C10 C12 107.2(2) . . ?
C11 C10 C13 110.1(2) . . ?
C11 C10 C12 109.7(2) . . ?
C11 C10 C9 112.2(2) . . ?
C43 C48 H48 119.7 . . ?
C47 C48 C43 120.6(3) . . ?
C47 C48 H48 119.7 . . ?
C5 C6 C1 120.1(2) . . ?
C5 C6 C7 116.8(2) . . ?
C1 C6 C7 123.1(2) . . ?
C89 C88 H88 119.6 . . ?
C87 C88 C89 120.7(2) . . ?
C87 C88 H88 119.6 . . ?
N2 C7 O1 115.3(8) . . ?
N2 C7 C6 128.7(2) . . ?
N2 C7 O1A 114.1(8) . . ?
O1 C7 C6 116.0(8) . . ?
O1A C7 C6 116.5(8) . . ?
C44 C45 H45 120.0 . . ?
C44 C45 C46 120.0(3) . . ?
C46 C45 H45 120.0 . . ?
C92 C91 C90 120.5(3) . . ?
C92 C91 H91 119.7 . . ?
C90 C91 H91 119.7 . . ?
C45 C46 H46 120.3 . . ?
C47 C46 C45 119.4(3) . . ?
C47 C46 H46 120.3 . . ?
C63 C62 N4 121.4(2) . . ?
C63 C62 C67 119.8(2) . . ?
C67 C62 N4 118.73(19) . . ?
C16 C17 C20 120.3(2) . . ?
C18 C17 C16 118.5(2) . . ?
C18 C17 C20 121.1(2) . . ?
H60A C60 H60B 109.5 . . ?
H60A C60 H60C 109.5 . . ?
H60B C60 H60C 109.5 . . ?
C59 C60 H60A 109.5 . . ?
C59 C60 H60B 109.5 . . ?
C59 C60 H60C 109.5 . . ?
C4 C3 H3 119.4 . . ?
C2 C3 C4 121.2(2) . . ?
C2 C3 H3 119.4 . . ?
C76 C75 C68 118.5(2) . . ?
C80 C75 C68 122.9(2) . . ?
C80 C75 C76 118.5(2) . . ?
C95 C94 H94 120.0 . . ?
C93 C94 C95 120.0(3) . . ?
C93 C94 H94 120.0 . . ?
C32 C31 H31 120.1 . . ?
C30 C31 C32 119.7(2) . . ?
C30 C31 H31 120.1 . . ?
C76 C77 H77 119.8 . . ?
C78 C77 C76 120.5(3) . . ?
C78 C77 H77 119.8 . . ?
C51 C52 H52 120.4 . . ?
C53 C52 C51 119.1(2) . . ?
C53 C52 H52 120.4 . . ?
C54 C53 H53 119.3 . . ?
C52 C53 C54 121.4(2) . . ?
C52 C53 H53 119.3 . . ?
C69 C74 H74 119.6 . . ?
C69 C74 C73 120.8(2) . . ?
C73 C74 H74 119.6 . . ?
C79 C78 H78 120.0 . . ?
C77 C78 C79 120.0(3) . . ?
C77 C78 H78 120.0 . . ?
C74 C73 H73 119.8 . . ?
C72 C73 C74 120.4(2) . . ?
C72 C73 H73 119.8 . . ?
C38 C37 H37 120.3 . . ?
C36 C37 C38 119.5(3) . . ?
C36 C37 H37 120.3 . . ?
C25 C26 H26 120.0 . . ?
C27 C26 C25 120.0(3) . . ?
C27 C26 H26 120.0 . . ?
C60 C59 C57 111.64(19) . . ?
C60 C59 C61 106.8(2) . . ?
C60 C59 C58 109.7(2) . . ?
C61 C59 C57 106.2(2) . . ?
C58 C59 C57 111.50(19) . . ?
C58 C59 C61 110.8(2) . . ?
C85 C86 C87 120.8(2) . . ?
C85 C86 H86 119.6 . . ?
C87 C86 H86 119.6 . . ?
C65 C81 H81A 109.5 . . ?
C65 C81 H81B 109.5 . . ?
C65 C81 H81C 109.5 . . ?
H81A C81 H81B 109.5 . . ?
H81A C81 H81C 109.5 . . ?
H81B C81 H81C 109.5 . . ?
C71 C72 C73 119.2(3) . . ?
C71 C72 H72 120.4 . . ?
C73 C72 H72 120.4 . . ?
C10 C12 H12A 109.5 . . ?
C10 C12 H12B 109.5 . . ?
C10 C12 H12C 109.5 . . ?
H12A C12 H12B 109.5 . . ?
H12A C12 H12C 109.5 . . ?
H12B C12 H12C 109.5 . . ?
N2 C9 C10 118.50(19) . . ?
N2 C9 H9B 109.6 . . ?
N2 C9 H9A 106.1 . . ?
N2 C9 C8A 98.3(8) . . ?
N2 C9 C8 102.8(7) . . ?
C10 C9 H9B 109.6 . . ?
C10 C9 H9A 106.1 . . ?
C10 C9 C8A 110.7(8) . . ?
C8A C9 H9B 109.6 . . ?
C8 C9 C10 116.1(8) . . ?
C8 C9 H9A 106.1 . . ?
C9 C8A H8AA 112.0 . . ?
C9 C8A H8AB 112.0 . . ?
H8AA C8A H8AB 109.7 . . ?
O1A C8A C9 99.0(13) . . ?
O1A C8A H8AA 112.0 . . ?
O1A C8A H8AB 112.0 . . ?
C48 C47 H47 119.9 . . ?
C46 C47 C48 120.3(3) . . ?
C46 C47 H47 119.9 . . ?
C92 C93 H93 120.2 . . ?
C94 C93 C92 119.6(3) . . ?
C94 C93 H93 120.2 . . ?
C59 C61 H61A 109.5 . . ?
C59 C61 H61B 109.5 . . ?
C59 C61 H61C 109.5 . . ?
H61A C61 H61B 109.5 . . ?
H61A C61 H61C 109.5 . . ?
H61B C61 H61C 109.5 . . ?
C10 C11 H11A 109.5 . . ?
C10 C11 H11B 109.5 . . ?
C10 C11 H11C 109.5 . . ?
H11A C11 H11B 109.5 . . ?
H11A C11 H11C 109.5 . . ?
H11B C11 H11C 109.5 . . ?
C59 C58 H58A 109.5 . . ?
C59 C58 H58B 109.5 . . ?
C59 C58 H58C 109.5 . . ?
H58A C58 H58B 109.5 . . ?
H58A C58 H58C 109.5 . . ?
H58B C58 H58C 109.5 . . ?
O1 C8 C9 104.6(12) . . ?
O1 C8 H8A 110.8 . . ?
O1 C8 H8B 110.8 . . ?
C9 C8 H8A 110.8 . . ?
C9 C8 H8B 110.8 . . ?
H8A C8 H8B 108.9 . . ?
C7 O1A C8A 105.6(13) . . ?

loop_
_geom_bond_atom_site_label_1
_geom_bond_atom_site_label_2
_geom_bond_distance
_geom_bond_site_symmetry_2
_geom_bond_publ_flag
Al1 Cl2 2.1430(8) . ?
Al1 Cl1 2.1159(8) . ?
Al1 N1 1.8297(18) . ?
Al1 N2 1.878(2) . ?
Cl04 Al2 2.1147(8) . ?
Cl05 Al2 2.1379(8) . ?
Al2 N4 1.8383(19) . ?
Al2 N3 1.882(2) . ?
O2 C55 1.328(3) . ?
O2 C56 1.456(3) . ?
N4 C49 1.387(3) . ?
N4 C62 1.445(3) . ?
N3 C55 1.313(3) . ?
N3 C57 1.499(3) . ?
C14 N1 1.450(3) . ?
C14 C15 1.421(3) . ?
C14 C19 1.409(3) . ?
N1 C1 1.387(3) . ?
C65 C66 1.401(3) . ?
C65 C64 1.385(3) . ?
C65 C81 1.503(3) . ?
C15 C16 1.396(3) . ?
C15 C42 1.526(3) . ?
C22 C21 1.529(3) . ?
C22 C23 1.393(3) . ?
C22 C27 1.390(3) . ?
C5 H5 0.9500 . ?
C5 C4 1.373(4) . ?
C5 C6 1.416(3) . ?
C43 C42 1.517(3) . ?
C43 C44 1.387(4) . ?
C43 C48 1.391(3) . ?
C16 H16 0.9500 . ?
C16 C17 1.385(3) . ?
C40 H40 0.9500 . ?
C40 C41 1.388(3) . ?
C40 C39 1.395(3) . ?
C21 H21 1.0000 . ?
C21 C28 1.527(3) . ?
C21 C19 1.523(3) . ?
C20 H20A 0.9800 . ?
C20 H20B 0.9800 . ?
C20 H20C 0.9800 . ?
C20 C17 1.518(3) . ?
C1 C2 1.409(3) . ?
C1 C6 1.422(3) . ?
N2 C7 1.311(3) . ?
N2 C9 1.509(3) . ?
C32 H32 0.9500 . ?
C32 C33 1.389(3) . ?
C32 C31 1.390(4) . ?
C68 H68 1.0000 . ?
C68 C67 1.539(3) . ?
C68 C69 1.518(3) . ?
C68 C75 1.518(3) . ?
C63 C64 1.401(3) . ?
C63 C83 1.532(3) . ?
C63 C62 1.400(3) . ?
C55 C54 1.445(3) . ?
O1 C7 1.343(12) . ?
O1 C8 1.494(15) . ?
C54 C49 1.425(3) . ?
C54 C53 1.406(3) . ?
C41 C42 1.535(3) . ?
C41 C36 1.391(3) . ?
C85 H85 0.9500 . ?
C85 C84 1.393(3) . ?
C85 C86 1.383(4) . ?
C49 C50 1.414(3) . ?
C79 H79 0.9500 . ?
C79 C80 1.400(4) . ?
C79 C78 1.382(5) . ?
C89 H89 0.9500 . ?
C89 C84 1.391(3) . ?
C89 C88 1.393(3) . ?
C28 C29 1.391(3) . ?
C28 C33 1.402(3) . ?
C24 H24 0.9500 . ?
C24 C25 1.377(4) . ?
C24 C23 1.393(3) . ?
C25 H25 0.9500 . ?
C25 C26 1.391(4) . ?
C18 H18 0.9500 . ?
C18 C19 1.398(3) . ?
C18 C17 1.382(3) . ?
C84 C83 1.533(3) . ?
C50 H50 0.9500 . ?
C50 C51 1.373(3) . ?
C76 H76 0.9500 . ?
C76 C75 1.403(3) . ?
C76 C77 1.383(4) . ?
C80 H80 0.9500 . ?
C80 C75 1.384(3) . ?
C66 H66 0.9500 . ?
C66 C67 1.384(3) . ?
C51 H51 0.9500 . ?
C51 C52 1.397(4) . ?
C42 H42 1.0000 . ?
C64 H64 0.9500 . ?
C95 H95 0.9500 . ?
C95 C90 1.391(3) . ?
C95 C94 1.387(3) . ?
C67 C62 1.416(3) . ?
C38 H38 0.9500 . ?
C38 C39 1.376(4) . ?
C38 C37 1.397(4) . ?
C23 H23 0.9500 . ?
C39 H39 0.9500 . ?
C57 H57 1.0000 . ?
C57 C56 1.532(3) . ?
C57 C59 1.544(3) . ?
C4 H4 0.9500 . ?
C4 C3 1.399(4) . ?
C92 H92 0.9500 . ?
C92 C91 1.391(4) . ?
C92 C93 1.381(4) . ?
C70 H70 0.9500 . ?
C70 C71 1.389(4) . ?
C70 C69 1.397(3) . ?
C83 H83 1.0000 . ?
C83 C90 1.521(3) . ?
C71 H71 0.9500 . ?
C71 C72 1.379(4) . ?
C30 H30 0.9500 . ?
C30 C29 1.392(3) . ?
C30 C31 1.378(4) . ?
C87 H87 0.9500 . ?
C87 C88 1.378(4) . ?
C87 C86 1.384(4) . ?
C56 H56A 0.9900 . ?
C56 H56B 0.9900 . ?
C29 H29 0.9500 . ?
C27 H27 0.9500 . ?
C27 C26 1.391(3) . ?
C13 H13A 0.9800 . ?
C13 H13B 0.9800 . ?
C13 H13C 0.9800 . ?
C13 C10 1.527(3) . ?
C2 H2 0.9500 . ?
C2 C3 1.377(3) . ?
C33 H33 0.9500 . ?
C44 H44 0.9500 . ?
C44 C45 1.384(4) . ?
C69 C74 1.395(3) . ?
C36 H36 0.9500 . ?
C36 C37 1.390(4) . ?
C90 C91 1.396(3) . ?
C10 C12 1.532(4) . ?
C10 C9 1.532(3) . ?
C10 C11 1.525(4) . ?
C48 H48 0.9500 . ?
C48 C47 1.388(4) . ?
C6 C7 1.444(3) . ?
C88 H88 0.9500 . ?
C7 O1A 1.333(12) . ?
C45 H45 0.9500 . ?
C45 C46 1.388(5) . ?
C91 H91 0.9500 . ?
C46 H46 0.9500 . ?
C46 C47 1.383(5) . ?
C60 H60A 0.9800 . ?
C60 H60B 0.9800 . ?
C60 H60C 0.9800 . ?
C60 C59 1.523(4) . ?
C3 H3 0.9500 . ?
C94 H94 0.9500 . ?
C94 C93 1.374(4) . ?
C31 H31 0.9500 . ?
C77 H77 0.9500 . ?
C77 C78 1.375(4) . ?
C52 H52 0.9500 . ?
C52 C53 1.366(4) . ?
C53 H53 0.9500 . ?
C74 H74 0.9500 . ?
C74 C73 1.395(4) . ?
C78 H78 0.9500 . ?
C73 H73 0.9500 . ?
C73 C72 1.386(4) . ?
C37 H37 0.9500 . ?
C26 H26 0.9500 . ?
C59 C61 1.539(4) . ?
C59 C58 1.531(3) . ?
C86 H86 0.9500 . ?
C81 H81A 0.9800 . ?
C81 H81B 0.9800 . ?
C81 H81C 0.9800 . ?
C72 H72 0.9500 . ?
C12 H12A 0.9800 . ?
C12 H12B 0.9800 . ?
C12 H12C 0.9800 . ?
C9 H9B 1.0000 . ?
C9 H9A 1.0000 . ?
C9 C8A 1.570(13) . ?
C9 C8 1.516(13) . ?
C8A H8AA 0.9900 . ?
C8A H8AB 0.9900 . ?
C8A O1A 1.484(14) . ?
C47 H47 0.9500 . ?
C93 H93 0.9500 . ?
C61 H61A 0.9800 . ?
C61 H61B 0.9800 . ?
C61 H61C 0.9800 . ?
C11 H11A 0.9800 . ?
C11 H11B 0.9800 . ?
C11 H11C 0.9800 . ?
C58 H58A 0.9800 . ?
C58 H58B 0.9800 . ?
C58 H58C 0.9800 . ?
C8 H8A 0.9900 . ?
C8 H8B 0.9900 . ?

loop_
_geom_torsion_atom_site_label_1
_geom_torsion_atom_site_label_2
_geom_torsion_atom_site_label_3
_geom_torsion_atom_site_label_4
_geom_torsion
_geom_torsion_site_symmetry_1
_geom_torsion_site_symmetry_2
_geom_torsion_site_symmetry_3
_geom_torsion_site_symmetry_4
_geom_torsion_publ_flag
Al1 N1 C1 C2 -158.90(16) . . . . ?
Al1 N1 C1 C6 22.0(3) . . . . ?
Al1 N2 C7 O1 179.4(13) . . . . ?
Al1 N2 C7 C6 -2.8(3) . . . . ?
Al1 N2 C7 O1A 167.3(9) . . . . ?
Al1 N2 C9 C10 54.4(3) . . . . ?
Al1 N2 C9 C8A 173.5(11) . . . . ?
Al1 N2 C9 C8 -175.9(9) . . . . ?
Cl2 Al1 N1 C14 -87.77(16) . . . . ?
Cl2 Al1 N1 C1 85.79(17) . . . . ?
Cl2 Al1 N2 C7 -106.44(18) . . . . ?
Cl2 Al1 N2 C9 51.3(2) . . . . ?
Cl1 Al1 N1 C14 36.89(17) . . . . ?
Cl1 Al1 N1 C1 -149.56(15) . . . . ?
Cl1 Al1 N2 C7 133.63(17) . . . . ?
Cl1 Al1 N2 C9 -68.6(2) . . . . ?
Cl04 Al2 N4 C49 150.82(14) . . . . ?
Cl04 Al2 N4 C62 -36.42(17) . . . . ?
Cl04 Al2 N3 C55 -139.30(15) . . . . ?
Cl04 Al2 N3 C57 34.47(19) . . . . ?
Cl05 Al2 N4 C49 -82.59(16) . . . . ?
Cl05 Al2 N4 C62 90.17(16) . . . . ?
Cl05 Al2 N3 C55 97.88(16) . . . . ?
Cl05 Al2 N3 C57 -88.35(17) . . . . ?
Al2 N4 C49 C54 -23.9(3) . . . . ?
Al2 N4 C49 C50 157.60(17) . . . . ?
Al2 N4 C62 C63 -85.6(2) . . . . ?
Al2 N4 C62 C67 91.0(2) . . . . ?
Al2 N3 C55 O2 177.28(14) . . . . ?
Al2 N3 C55 C54 -1.4(3) . . . . ?
Al2 N3 C57 C56 -175.28(15) . . . . ?
Al2 N3 C57 C59 61.0(2) . . . . ?
O2 C55 C54 C49 -159.8(2) . . . . ?
O2 C55 C54 C53 15.1(3) . . . . ?
N4 Al2 N3 C55 -20.55(18) . . . . ?
N4 Al2 N3 C57 153.22(17) . . . . ?
N4 C49 C50 C51 -179.4(2) . . . . ?
N3 Al2 N4 C49 33.02(17) . . . . ?
N3 Al2 N4 C62 -154.22(15) . . . . ?
N3 C55 C54 C49 18.9(4) . . . . ?
N3 C55 C54 C53 -166.2(2) . . . . ?
N3 C57 C56 O2 -0.2(2) . . . . ?
N3 C57 C59 C60 -67.1(2) . . . . ?
N3 C57 C59 C61 176.82(19) . . . . ?
N3 C57 C59 C58 56.0(3) . . . . ?
C14 N1 C1 C2 14.8(3) . . . . ?
C14 N1 C1 C6 -164.32(19) . . . . ?
C14 C15 C16 C17 -2.8(3) . . . . ?
C14 C15 C42 C43 -69.9(3) . . . . ?
C14 C15 C42 C41 162.49(19) . . . . ?
N1 Al1 N2 C7 16.0(2) . . . . ?
N1 Al1 N2 C9 173.76(19) . . . . ?
N1 C14 C15 C16 -179.1(2) . . . . ?
N1 C14 C15 C42 4.1(3) . . . . ?
N1 C14 C19 C21 2.1(3) . . . . ?
N1 C14 C19 C18 -178.3(2) . . . . ?
N1 C1 C2 C3 179.3(2) . . . . ?
N1 C1 C6 C5 179.3(2) . . . . ?
N1 C1 C6 C7 -3.4(3) . . . . ?
C65 C66 C67 C68 -173.1(2) . . . . ?
C65 C66 C67 C62 1.8(4) . . . . ?
C15 C14 N1 Al1 -93.7(2) . . . . ?
C15 C14 N1 C1 92.4(2) . . . . ?
C15 C14 C19 C21 178.73(19) . . . . ?
C15 C14 C19 C18 -1.7(3) . . . . ?
C15 C16 C17 C20 179.9(2) . . . . ?
C15 C16 C17 C18 -1.2(3) . . . . ?
C22 C21 C28 C29 4.2(3) . . . . ?
C22 C21 C28 C33 -175.8(2) . . . . ?
C22 C21 C19 C14 96.6(2) . . . . ?
C22 C21 C19 C18 -83.0(2) . . . . ?
C22 C27 C26 C25 0.4(4) . . . . ?
C5 C4 C3 C2 -0.4(4) . . . . ?
C5 C6 C7 N2 170.6(2) . . . . ?
C5 C6 C7 O1 -11.7(13) . . . . ?
C5 C6 C7 O1A 0.6(10) . . . . ?
C43 C44 C45 C46 1.4(4) . . . . ?
C43 C48 C47 C46 1.8(4) . . . . ?
C16 C15 C42 C43 113.3(2) . . . . ?
C16 C15 C42 C41 -14.3(3) . . . . ?
C40 C41 C42 C15 98.9(3) . . . . ?
C40 C41 C42 C43 -30.9(3) . . . . ?
C40 C41 C36 C37 -0.8(4) . . . . ?
C21 C22 C23 C24 179.5(2) . . . . ?
C21 C22 C27 C26 -179.3(2) . . . . ?
C21 C28 C29 C30 179.1(2) . . . . ?
C21 C28 C33 C32 -179.0(2) . . . . ?
C1 C2 C3 C4 1.8(4) . . . . ?
C1 C6 C7 N2 -6.8(4) . . . . ?
C1 C6 C7 O1 170.9(13) . . . . ?
C1 C6 C7 O1A -176.7(9) . . . . ?
N2 Al1 N1 C14 160.76(15) . . . . ?
N2 Al1 N1 C1 -25.69(18) . . . . ?
N2 C7 O1A C8A 21(2) . . . . ?
N2 C9 C8A O1A 36.2(18) . . . . ?
N2 C9 C8 O1 10(2) . . . . ?
C68 C67 C62 N4 -4.2(3) . . . . ?
C68 C67 C62 C63 172.4(2) . . . . ?
C68 C69 C74 C73 175.6(2) . . . . ?
C63 C83 C90 C95 -32.4(3) . . . . ?
C63 C83 C90 C91 149.8(2) . . . . ?
C55 O2 C56 C57 1.4(2) . . . . ?
C55 N3 C57 C56 -1.1(2) . . . . ?
C55 N3 C57 C59 -124.7(2) . . . . ?
C55 C54 C49 N4 -4.6(3) . . . . ?
C55 C54 C49 C50 174.0(2) . . . . ?
C55 C54 C53 C52 -176.5(2) . . . . ?
C54 C49 C50 C51 2.0(3) . . . . ?
C41 C40 C39 C38 -1.0(4) . . . . ?
C41 C36 C37 C38 -1.1(4) . . . . ?
C85 C84 C83 C63 -58.2(3) . . . . ?
C85 C84 C83 C90 174.4(2) . . . . ?
C49 N4 C62 C63 87.3(2) . . . . ?
C49 N4 C62 C67 -96.1(2) . . . . ?
C49 C54 C53 C52 -1.5(4) . . . . ?
C49 C50 C51 C52 -1.0(4) . . . . ?
C79 C80 C75 C68 178.1(2) . . . . ?
C79 C80 C75 C76 1.2(3) . . . . ?
C89 C84 C83 C63 119.4(2) . . . . ?
C89 C84 C83 C90 -8.0(3) . . . . ?
C28 C21 C19 C14 -137.0(2) . . . . ?
C28 C21 C19 C18 43.4(3) . . . . ?
C24 C25 C26 C27 -0.8(4) . . . . ?
C25 C24 C23 C22 -0.7(4) . . . . ?
C84 C85 C86 C87 0.1(4) . . . . ?
C84 C89 C88 C87 1.1(4) . . . . ?
C84 C83 C90 C95 93.0(3) . . . . ?
C84 C83 C90 C91 -84.8(3) . . . . ?
C50 C51 C52 C53 -1.3(4) . . . . ?
C76 C77 C78 C79 0.7(4) . . . . ?
C80 C79 C78 C77 0.8(4) . . . . ?
C66 C65 C64 C63 -1.7(3) . . . . ?
C66 C67 C62 N4 -179.1(2) . . . . ?
C66 C67 C62 C63 -2.4(3) . . . . ?
C19 C14 N1 Al1 83.0(2) . . . . ?
C19 C14 N1 C1 -91.0(2) . . . . ?
C19 C14 C15 C16 4.2(3) . . . . ?
C19 C14 C15 C42 -172.6(2) . . . . ?
C19 C21 C28 C29 -122.4(2) . . . . ?
C19 C21 C28 C33 57.7(3) . . . . ?
C19 C18 C17 C16 3.9(3) . . . . ?
C19 C18 C17 C20 -177.2(2) . . . . ?
C51 C52 C53 C54 2.5(4) . . . . ?
C42 C15 C16 C17 174.1(2) . . . . ?
C42 C43 C44 C45 177.0(2) . . . . ?
C42 C43 C48 C47 -178.5(2) . . . . ?
C42 C41 C36 C37 175.0(2) . . . . ?
C64 C65 C66 C67 0.2(3) . . . . ?
C64 C63 C83 C84 -44.8(3) . . . . ?
C64 C63 C83 C90 82.1(3) . . . . ?
C64 C63 C62 N4 177.6(2) . . . . ?
C64 C63 C62 C67 1.0(3) . . . . ?
C95 C90 C91 C92 0.9(4) . . . . ?
C95 C94 C93 C92 0.0(4) . . . . ?
C67 C68 C69 C70 77.8(3) . . . . ?
C67 C68 C69 C74 -99.3(3) . . . . ?
C67 C68 C75 C76 -151.2(2) . . . . ?
C67 C68 C75 C80 31.8(3) . . . . ?
C23 C22 C21 C28 -91.2(3) . . . . ?
C23 C22 C21 C19 33.8(3) . . . . ?
C23 C22 C27 C26 -0.2(4) . . . . ?
C23 C24 C25 C26 0.9(4) . . . . ?
C39 C40 C41 C42 -173.8(2) . . . . ?
C39 C40 C41 C36 1.8(4) . . . . ?
C39 C38 C37 C36 2.0(5) . . . . ?
C57 N3 C55 O2 2.2(3) . . . . ?
C57 N3 C55 C54 -176.5(2) . . . . ?
C4 C5 C6 C1 1.2(4) . . . . ?
C4 C5 C6 C7 -176.3(2) . . . . ?
C70 C71 C72 C73 0.0(5) . . . . ?
C70 C69 C74 C73 -1.5(4) . . . . ?
C83 C63 C64 C65 -179.3(2) . . . . ?
C83 C63 C62 N4 -2.0(3) . . . . ?
C83 C63 C62 C67 -178.6(2) . . . . ?
C83 C90 C91 C92 178.8(2) . . . . ?
C71 C70 C69 C68 -175.5(3) . . . . ?
C71 C70 C69 C74 1.7(4) . . . . ?
C56 O2 C55 N3 -2.3(3) . . . . ?
C56 O2 C55 C54 176.48(19) . . . . ?
C56 C57 C59 C60 175.8(2) . . . . ?
C56 C57 C59 C61 59.6(2) . . . . ?
C56 C57 C59 C58 -61.2(2) . . . . ?
C29 C28 C33 C32 1.0(4) . . . . ?
C29 C30 C31 C32 0.8(4) . . . . ?
C27 C22 C21 C28 88.0(3) . . . . ?
C27 C22 C21 C19 -147.1(2) . . . . ?
C27 C22 C23 C24 0.3(3) . . . . ?
C13 C10 C9 N2 -74.8(3) . . . . ?
C13 C10 C9 C8A 172.8(12) . . . . ?
C13 C10 C9 C8 162.0(10) . . . . ?
C2 C1 C6 C5 0.1(3) . . . . ?
C2 C1 C6 C7 177.4(2) . . . . ?
C33 C32 C31 C30 -0.8(4) . . . . ?
C33 C28 C29 C30 -1.0(4) . . . . ?
C44 C43 C42 C15 150.1(2) . . . . ?
C44 C43 C42 C41 -82.5(3) . . . . ?
C44 C43 C48 C47 -1.5(4) . . . . ?
C44 C45 C46 C47 -1.2(4) . . . . ?
C69 C68 C67 C66 11.0(3) . . . . ?
C69 C68 C67 C62 -163.8(2) . . . . ?
C69 C68 C75 C76 80.7(3) . . . . ?
C69 C68 C75 C80 -96.3(3) . . . . ?
C69 C70 C71 C72 -1.0(5) . . . . ?
C69 C74 C73 C72 0.6(4) . . . . ?
C36 C41 C42 C15 -76.7(3) . . . . ?
C36 C41 C42 C43 153.5(2) . . . . ?
C90 C95 C94 C93 1.4(4) . . . . ?
C10 C9 C8A O1A 161.0(13) . . . . ?
C10 C9 C8 O1 141.3(16) . . . . ?
C48 C43 C42 C15 -33.0(3) . . . . ?
C48 C43 C42 C41 94.4(2) . . . . ?
C48 C43 C44 C45 0.0(4) . . . . ?
C6 C5 C4 C3 -1.0(4) . . . . ?
C6 C1 C2 C3 -1.6(3) . . . . ?
C6 C7 O1A C8A -167.4(15) . . . . ?
C88 C89 C84 C85 -0.8(4) . . . . ?
C88 C89 C84 C83 -178.4(2) . . . . ?
C88 C87 C86 C85 0.2(4) . . . . ?
C7 N2 C9 C10 -145.8(2) . . . . ?
C7 N2 C9 C8A -26.7(11) . . . . ?
C7 N2 C9 C8 -16.2(10) . . . . ?
C7 O1 C8 C9 -1(3) . . . . ?
C45 C46 C47 C48 -0.4(4) . . . . ?
C91 C92 C93 C94 -0.9(4) . . . . ?
C62 N4 C49 C54 163.31(19) . . . . ?
C62 N4 C49 C50 -15.2(3) . . . . ?
C62 C63 C64 C65 1.1(3) . . . . ?
C62 C63 C83 C84 134.8(2) . . . . ?
C62 C63 C83 C90 -98.4(2) . . . . ?
C17 C18 C19 C14 -2.5(3) . . . . ?
C17 C18 C19 C21 177.13(19) . . . . ?
C75 C68 C67 C66 -116.9(2) . . . . ?
C75 C68 C67 C62 68.3(3) . . . . ?
C75 C68 C69 C70 -152.5(2) . . . . ?
C75 C68 C69 C74 30.4(3) . . . . ?
C75 C76 C77 C78 -1.3(4) . . . . ?
C94 C95 C90 C83 -179.7(2) . . . . ?
C94 C95 C90 C91 -1.9(4) . . . . ?
C31 C32 C33 C28 -0.2(4) . . . . ?
C31 C30 C29 C28 0.0(4) . . . . ?
C77 C76 C75 C68 -176.7(2) . . . . ?
C77 C76 C75 C80 0.4(4) . . . . ?
C53 C54 C49 N4 -179.3(2) . . . . ?
C53 C54 C49 C50 -0.7(3) . . . . ?
C74 C73 C72 C71 0.2(5) . . . . ?
C78 C79 C80 C75 -1.8(4) . . . . ?
C37 C38 C39 C40 -0.9(4) . . . . ?
C59 C57 C56 O2 124.95(19) . . . . ?
C86 C85 C84 C89 0.3(4) . . . . ?
C86 C85 C84 C83 177.9(2) . . . . ?
C86 C87 C88 C89 -0.7(4) . . . . ?
C81 C65 C66 C67 179.8(2) . . . . ?
C81 C65 C64 C63 178.7(2) . . . . ?
C12 C10 C9 N2 168.8(2) . . . . ?
C12 C10 C9 C8A 56.4(12) . . . . ?
C12 C10 C9 C8 45.6(10) . . . . ?
C9 N2 C7 O1 17.0(13) . . . . ?
C9 N2 C7 C6 -165.2(2) . . . . ?
C9 N2 C7 O1A 4.9(9) . . . . ?
C9 C8A O1A C7 -36(2) . . . . ?
C93 C92 C91 C90 0.5(4) . . . . ?
C11 C10 C9 N2 48.3(3) . . . . ?
C11 C10 C9 C8A -64.1(12) . . . . ?
C11 C10 C9 C8 -74.9(10) . . . . ?
C8 O1 C7 N2 -10(3) . . . . ?
C8 O1 C7 C6 172.0(16) . . . . ?

loop_
_smtbx_masks_void_nr
_smtbx_masks_void_average_x
_smtbx_masks_void_average_y
_smtbx_masks_void_average_z
_smtbx_masks_void_volume
_smtbx_masks_void_count_electrons
_smtbx_masks_void_content
1 0.192 0.010 0.847 62.6 1.2 ?
2 0.302 0.498 0.188 43.9 0.6 ?
3 0.698 -0.002 0.812 43.9 0.7 ?
4 0.808 0.510 0.153 62.6 1.2 ?
